data_4128034
loop_
_publ_author_name
'Lv, Xiu-Liang'
'Yuan, Shuai'
'Xie, Lin-Hua'
'Darke, Hannah F.'
'Chen, Ya'
'He, Tao'
'Dong, Chen'
'Wang, Bin'
'Zhang, Yong-Zheng'
'Li, Jian-Rong'
'Zhou, Hong-Cai'

_publ_section_title
;
 Ligand Rigidification for Enhancing the Stability of Metal-Organic
 Frameworks.
;
_journal_issue 26
_journal_name_full 'Journal of the American Chemical Society'
_journal_page_first 10283
_journal_page_last 10293
_journal_paper_doi 10.1021/jacs.9b02947
_journal_volume 141
_journal_year 2019
_chemical_formula_moiety '0.25(C248 H96 O64 Zr12)'
_chemical_formula_sum 'C62 H24 O16 Zr3'
_chemical_formula_weight 1298.47
_space_group_crystal_system tetragonal
_space_group_IT_number 128
_space_group_name_Hall '-P 4 2n'
_space_group_name_H-M_alt 'P 4/m n c'
_symmetry_space_group_name_Hall '-P 4 2n'
_symmetry_space_group_name_H-M 'P 4/m n c'
_atom_sites_solution_hydrogens geom
_atom_sites_solution_primary dual
_audit_creation_date 2018-05-14
_audit_creation_method
;
Olex2 1.2
(compiled 2018.04.26 svn.r3504 for OlexSys, GUI svn.r5492)
;
_cell_angle_alpha 90
_cell_angle_beta 90
_cell_angle_gamma 90
_cell_formula_units_Z 4
_cell_length_a 22.3176(5)
_cell_length_b 22.3176(5)
_cell_length_c 38.8607(8)
_cell_measurement_reflns_used 5082
_cell_measurement_temperature 293(2)
_cell_measurement_theta_max 46.9630
_cell_measurement_theta_min 4.4130
_cell_volume 19355.6(7)
_computing_cell_refinement 'CrysAlisPro 1.171.39.35c (Rigaku OD, 2017)'
_computing_data_collection 'CrysAlisPro 1.171.39.35c (Rigaku OD, 2017)'
_computing_data_reduction 'CrysAlisPro 1.171.39.35c (Rigaku OD, 2017)'
_computing_molecular_graphics 'Olex2 (Dolomanov et al., 2009)'
_computing_publication_material 'Olex2 (Dolomanov et al., 2009)'
_computing_structure_refinement 'ShelXL (Sheldrick, 2015)'
_computing_structure_solution 'ShelXT (Sheldrick, 2015)'
_diffrn_ambient_temperature 293(2)
_diffrn_detector 'CCD plate'
_diffrn_measured_fraction_theta_full 0.997
_diffrn_measured_fraction_theta_max 0.997
_diffrn_measurement_details
;
List of Runs (angles in degrees, time in seconds):

  # Type    Start    End  Width  t~exp~   \w     \q     \k     \f   Frames
--------------------------------------------------------------------------
  1  \w    -10.00  15.00   0.50   10.00    --  -42.10  20.00 179.00   50
  2  \w    -83.00 -57.00   0.50   10.00    --  -42.10 -20.00  11.00   52
  3  \w    -70.00 -44.00   0.50   60.00    -- -101.60  20.00 179.00   52
  4  \w   -123.00 -72.00   0.50   60.00    -- -101.60  20.00 179.00  102
  5  \w    -52.00 -27.00   0.50   10.00    --    5.00 -20.00  11.00   50
  6  \w    -65.00  46.00   0.50   10.00    --  -42.10  44.00  -5.96  222
  7  \w   -103.00 -13.00   0.50   60.00    -- -101.60  57.00 -30.00  180
  8  \w   -123.00 -59.00   0.50   60.00    -- -101.60  38.00 -90.00  128
  9  \w    -46.00 -12.00   0.50   60.00    -- -101.60  38.00 -90.00   68
 10  \w   -152.00 -78.00   0.50   60.00    -- -101.60 -38.00  90.00  148
 11  \w    -76.00 -33.00   0.50   60.00    -- -101.60  57.00-120.00   86
 12  \w   -116.00 -91.00   0.50   60.00    -- -101.60  57.00-120.00   50
 13  \w   -158.00-111.00   0.50   60.00    -- -101.60 -38.00-120.00   94
;
_diffrn_measurement_device 'four-circle diffractometer'
_diffrn_measurement_device_type 'XtaLAB AFC12 (RCD3): Kappa single'
_diffrn_measurement_method '\w scans'
_diffrn_orient_matrix_type 'CrysAlisPro convention (1999,Acta A55,543-557)'
_diffrn_orient_matrix_UB_11 -0.0454245000
_diffrn_orient_matrix_UB_12 0.0012074000
_diffrn_orient_matrix_UB_13 -0.0298484000
_diffrn_orient_matrix_UB_21 -0.0503010000
_diffrn_orient_matrix_UB_22 -0.0182479000
_diffrn_orient_matrix_UB_23 0.0250219000
_diffrn_orient_matrix_UB_31 -0.0129937000
_diffrn_orient_matrix_UB_32 0.0665747000
_diffrn_orient_matrix_UB_33 0.0074075000
_diffrn_radiation_monochromator mirror
_diffrn_radiation_probe x-ray
_diffrn_radiation_type CuK\a
_diffrn_radiation_wavelength 1.54184
_diffrn_reflns_av_R_equivalents 0.0701
_diffrn_reflns_av_unetI/netI 0.0506
_diffrn_reflns_Laue_measured_fraction_full 0.997
_diffrn_reflns_Laue_measured_fraction_max 0.997
_diffrn_reflns_limit_h_max 25
_diffrn_reflns_limit_h_min -26
_diffrn_reflns_limit_k_max 25
_diffrn_reflns_limit_k_min -18
_diffrn_reflns_limit_l_max 45
_diffrn_reflns_limit_l_min -46
_diffrn_reflns_number 61292
_diffrn_reflns_point_group_measured_fraction_full 0.997
_diffrn_reflns_point_group_measured_fraction_max 0.997
_diffrn_reflns_theta_full 66.596
_diffrn_reflns_theta_max 66.596
_diffrn_reflns_theta_min 3.608
_diffrn_source 'Rotating-anode X-ray tube (dual wavelength)'
_diffrn_source_type 'Rigaku (Cu) X-ray DW Source'
_exptl_absorpt_coefficient_mu 1.475
_exptl_absorpt_correction_T_max 1.00000
_exptl_absorpt_correction_T_min 0.94568
_exptl_absorpt_correction_type multi-scan
_exptl_absorpt_process_details
;
CrysAlisPro 1.171.39.35c (Rigaku Oxford Diffraction, 2017)
Empirical absorption correction using spherical harmonics,
 implemented in SCALE3 ABSPACK scaling algorithm.
;
_exptl_crystal_colour colourless
_exptl_crystal_colour_primary colourless
_exptl_crystal_density_diffrn 0.446
_exptl_crystal_description block
_exptl_crystal_F_000 2576
_exptl_crystal_size_max 0.7
_exptl_crystal_size_mid 0.05
_exptl_crystal_size_min 0.04
_platon_squeeze_details
;
;
_refine_diff_density_max 0.315
_refine_diff_density_min -0.309
_refine_diff_density_rms 0.029
_refine_ls_extinction_method none
_refine_ls_goodness_of_fit_ref 0.794
_refine_ls_hydrogen_treatment constr
_refine_ls_matrix_type full
_refine_ls_number_parameters 190
_refine_ls_number_reflns 8681
_refine_ls_number_restraints 126
_refine_ls_restrained_S_all 0.899
_refine_ls_R_factor_all 0.1153
_refine_ls_R_factor_gt 0.0512
_refine_ls_shift/su_max 0.002
_refine_ls_shift/su_mean 0.000
_refine_ls_structure_factor_coef Fsqd
_refine_ls_weighting_details 'w=1/[\s^2^(Fo^2^)+(0.0920P)^2^] where P=(Fo^2^+2Fc^2^)/3'
_refine_ls_weighting_scheme calc
_refine_ls_wR_factor_gt 0.1417
_refine_ls_wR_factor_ref 0.1649
_reflns_Friedel_coverage 0.000
_reflns_number_gt 3352
_reflns_number_total 8681
_reflns_threshold_expression 'I > 2\s(I)'
_cod_data_source_file ja9b02947_si_001.cif
_cod_data_source_block BUT-95
_cod_original_cell_volume 19355.6(10)
_cod_database_code 4128034
_shelx_shelxl_version_number 2016/6
_chemical_oxdiff_formula 'C H O Zr'
_shelx_space_group_comment
;
The symmetry employed for this shelxl refinement is uniquely defined
by the following loop, which should always be used as a source of
symmetry information in preference to the above space-group names.
They are only intended as comments.
;
_shelx_estimated_absorpt_t_max 0.943
_shelx_estimated_absorpt_t_min 0.425
_reflns_odcompleteness_completeness 99.52
_reflns_odcompleteness_iscentric 1
_reflns_odcompleteness_theta 66.49
_olex2_refinement_description
;
1. Fixed Uiso
 At 1.2 times of:
  All C(H) groups
2. Restrained distances
 C2-C7 \\sim C7-C6 \\sim C6-C5 \\sim C5-C4 \\sim C4-C3 \\sim C3-C2 \\sim C6-C8
\\sim C8-C9 \\sim C9-C10 \\sim C10-
 C11 \\sim C11-C5 \\sim C5-C6
 with sigma of 0.02
3. Rigid bond restraints
 C5, C6
 with sigma for 1-2 distances of 0.001 and sigma for 1-3 distances of 0.001
 C5, C11
 with sigma for 1-2 distances of 0.001 and sigma for 1-3 distances of 0.001
 C2, C3
 with sigma for 1-2 distances of 0.001 and sigma for 1-3 distances of 0.001
 C3, C4
 with sigma for 1-2 distances of 0.001 and sigma for 1-3 distances of 0.001
 C8, C9
 with sigma for 1-2 distances of 0.001 and sigma for 1-3 distances of 0.001
4. Uiso/Uaniso restraints and constraints
C5 \\sim C6 \\sim C11 \\sim C4: within 3.8A with sigma of 0.01 and sigma for
terminal atoms of 0.02
C7 \\sim C2 \\sim C6: within 3.8A with sigma of 0.01 and sigma for terminal
atoms of 0.02
C11 \\sim C5 \\sim C10: within 3.8A with sigma of 0.01 and sigma for terminal
atoms of 0.02
5.a Aromatic/amide H refined with riding coordinates:
 C3(H3), C4(H4), C7(H7), C8(H8), C9(H9), C11(H11)
;
_olex2_submission_special_instructions 'No special instructions were received'
_oxdiff_exptl_absorpt_empirical_details
;
Empirical correction (ABSPACK) includes:
- Absorption correction using spherical harmonics
- Frame scaling
;
_oxdiff_exptl_absorpt_empirical_full_max 2.158
_oxdiff_exptl_absorpt_empirical_full_min 0.600

loop_
_space_group_symop_operation_xyz
'x, y, z'
'-x, -y, z'
'-y, x, z'
'y, -x, z'
'-x+1/2, y+1/2, -z+1/2'
'x+1/2, -y+1/2, -z+1/2'
'y+1/2, x+1/2, -z+1/2'
'-y+1/2, -x+1/2, -z+1/2'
'-x, -y, -z'
'x, y, -z'
'y, -x, -z'
'-y, x, -z'
'x-1/2, -y-1/2, z-1/2'
'-x-1/2, y-1/2, z-1/2'
'-y-1/2, -x-1/2, z-1/2'
'y-1/2, x-1/2, z-1/2'

loop_
_atom_site_label
_atom_site_type_symbol
_atom_site_fract_x
_atom_site_fract_y
_atom_site_fract_z
_atom_site_U_iso_or_equiv
_atom_site_adp_type
_atom_site_occupancy
_atom_site_site_symmetry_order
_atom_site_calc_flag
_atom_site_refinement_flags_posn
_atom_site_refinement_flags_adp
_atom_site_refinement_flags_occupancy
Zr1 Zr 0.500000 0.500000 0.56355(2) 0.1471(3) Uani 1 4 d S T P
Zr2 Zr 0.60578(2) 0.53392(2) 0.500000 0.1505(2) Uani 1 2 d S T P
O0AA O 0.58247(17) 0.52453(13) 0.59152(6) 0.1823(10) Uani 1 1 d . . .
O2 O 0.53493(11) 0.56839(14) 0.53088(6) 0.1898(10) Uani 1 1 d . . .
O3 O 0.6292(2) 0.6317(3) 0.500000 0.250(2) Uani 1 2 d S T P
O5 O 0.68256(18) 0.4678(3) 0.500000 0.259(3) Uani 1 2 d S T P
O1 O 0.64990(14) 0.54799(15) 0.54990(8) 0.1980(12) Uani 1 1 d . . .
C2 C 0.6823(4) 0.5466(3) 0.60820(17) 0.270(3) Uani 1 1 d D U .
C3 C 0.7360(4) 0.5689(4) 0.60138(19) 0.320(4) Uani 1 1 d D U .
H3 H 0.742278 0.579054 0.578445 0.384 Uiso 1 1 calc R . .
C4 C 0.7864(4) 0.5801(3) 0.62388(19) 0.328(3) Uani 1 1 d D U .
H4 H 0.821412 0.597995 0.615996 0.394 Uiso 1 1 calc R . .
C5 C 0.7802(4) 0.5645(4) 0.6542(2) 0.310(2) Uani 1 1 d D U .
C6 C 0.7211(4) 0.5448(4) 0.66223(19) 0.309(2) Uani 1 1 d D U .
C7 C 0.6710(4) 0.5343(3) 0.64126(18) 0.296(3) Uani 1 1 d D U .
H7 H 0.634364 0.520471 0.649383 0.355 Uiso 1 1 calc R . .
C8 C 0.7260(4) 0.5300(4) 0.6918(2) 0.371(5) Uani 1 1 d D U .
H8 H 0.693977 0.511680 0.702912 0.446 Uiso 1 1 calc R . .
C9 C 0.7793(4) 0.5400(4) 0.7095(2) 0.334(5) Uani 1 1 d D U .
H9 H 0.776209 0.529595 0.732571 0.400 Uiso 1 1 calc R . .
C10 C 0.8347(4) 0.5614(3) 0.70148(17) 0.284(3) Uani 1 1 d D U .
C11 C 0.8403(3) 0.5773(3) 0.67007(18) 0.309(2) Uani 1 1 d D U .
H11 H 0.874049 0.593204 0.659405 0.371 Uiso 1 1 calc R . .
C12 C 0.8861(2) 0.5646(2) 0.72691(12) 0.1975(18) Uani 1 1 d . . .
C13 C 0.9288(2) 0.5196(2) 0.72745(10) 0.1782(14) Uani 1 1 d . . .
C14 C 0.9238(2) 0.4656(2) 0.70179(12) 0.215(2) Uani 1 1 d . . .
C15 C 0.97688(17) 0.52312(17) 0.750000 0.1623(18) Uani 1 2 d S T P
C16 C 0.8879(2) 0.6121(2) 0.750000 0.226(3) Uani 1 2 d S T P
C17 C 0.8367(2) 0.6633(2) 0.750000 0.289(5) Uani 1 2 d S T P
C0AA C 0.6355(3) 0.5409(2) 0.58027(17) 0.1882(17) Uani 1 1 d . . .

loop_
_atom_site_aniso_label
_atom_site_aniso_U_11
_atom_site_aniso_U_22
_atom_site_aniso_U_33
_atom_site_aniso_U_23
_atom_site_aniso_U_13
_atom_site_aniso_U_12
Zr1 0.1747(4) 0.1747(4) 0.0918(3) 0.000 0.000 0.000
Zr2 0.1531(4) 0.1820(5) 0.1162(3) 0.000 0.000 -0.0094(3)
O0AA 0.213(3) 0.222(3) 0.1117(16) -0.0161(16) -0.0358(18) 0.002(2)
O2 0.192(2) 0.251(3) 0.1271(17) 0.0427(18) 0.0233(15) 0.041(2)
O3 0.294(5) 0.320(6) 0.136(3) 0.000 0.000 -0.147(5)
O5 0.154(3) 0.470(9) 0.152(3) 0.000 0.000 0.035(4)
O1 0.195(3) 0.260(4) 0.139(2) -0.003(2) -0.027(2) -0.030(2)
C2 0.332(6) 0.255(5) 0.222(5) -0.058(4) -0.153(5) 0.023(5)
C3 0.381(8) 0.335(9) 0.244(6) -0.036(6) -0.136(5) -0.040(8)
C4 0.391(6) 0.301(5) 0.292(5) -0.074(5) -0.172(5) 0.037(5)
C5 0.376(5) 0.276(4) 0.277(5) -0.075(4) -0.206(4) 0.055(4)
C6 0.387(5) 0.280(4) 0.261(4) -0.074(4) -0.199(4) 0.043(4)
C7 0.363(6) 0.279(5) 0.246(5) -0.057(5) -0.166(5) 0.023(5)
C8 0.334(9) 0.429(12) 0.351(10) -0.073(9) -0.166(8) -0.017(8)
C9 0.343(9) 0.332(9) 0.326(9) -0.102(7) -0.164(8) -0.002(8)
C10 0.351(6) 0.239(5) 0.262(5) -0.097(4) -0.173(6) 0.055(5)
C11 0.371(5) 0.269(4) 0.287(5) -0.081(4) -0.195(5) 0.042(4)
C12 0.209(4) 0.190(4) 0.194(4) -0.061(3) -0.069(3) 0.021(3)
C13 0.211(4) 0.179(4) 0.145(3) -0.022(3) -0.018(3) 0.003(3)
C14 0.267(5) 0.190(4) 0.188(4) -0.059(3) -0.055(4) 0.017(4)
C15 0.180(3) 0.180(3) 0.127(3) -0.004(3) -0.004(3) -0.001(3)
C16 0.228(4) 0.228(4) 0.222(6) -0.090(4) -0.090(4) 0.025(5)
C17 0.257(5) 0.257(5) 0.353(10) -0.153(6) -0.153(6) 0.110(6)
C0AA 0.189(4) 0.187(4) 0.188(5) -0.023(4) -0.045(4) -0.004(4)

loop_
_atom_type_symbol
_atom_type_description
_atom_type_scat_dispersion_real
_atom_type_scat_dispersion_imag
_atom_type_scat_source
C C 0.0181 0.0091 'International Tables Vol C Tables 4.2.6.8 and 6.1.1.4'
H H 0.0000 0.0000 'International Tables Vol C Tables 4.2.6.8 and 6.1.1.4'
O O 0.0492 0.0322 'International Tables Vol C Tables 4.2.6.8 and 6.1.1.4'
Zr Zr -0.1862 2.2449 'International Tables Vol C Tables 4.2.6.8 and 6.1.1.4'

loop_
_geom_angle_atom_site_label_1
_geom_angle_atom_site_label_2
_geom_angle_atom_site_label_3
_geom_angle
_geom_angle_site_symmetry_1
_geom_angle_site_symmetry_3
Zr2 Zr1 Zr2 90.226(15) 11_566 3_655
Zr2 Zr1 Zr2 60.130(9) 9_666 3_655
Zr2 Zr1 Zr2 90.225(15) . 9_666
Zr2 Zr1 Zr2 60.130(9) 9_666 11_566
Zr2 Zr1 Zr2 60.130(9) . 11_566
Zr2 Zr1 Zr2 60.130(9) . 3_655
O0AA Zr1 Zr2 111.15(8) 4_565 .
O0AA Zr1 Zr2 164.60(9) 3_655 11_566
O0AA Zr1 Zr2 74.41(9) 4_565 11_566
O0AA Zr1 Zr2 111.15(8) . 3_655
O0AA Zr1 Zr2 109.55(8) 3_655 .
O0AA Zr1 Zr2 109.55(8) 2_665 3_655
O0AA Zr1 Zr2 164.60(9) 4_565 3_655
O0AA Zr1 Zr2 74.41(9) 2_665 9_666
O0AA Zr1 Zr2 164.60(9) 2_665 .
O0AA Zr1 Zr2 164.60(9) . 9_666
O0AA Zr1 Zr2 111.15(8) 2_665 11_566
O0AA Zr1 Zr2 111.15(8) 3_655 9_666
O0AA Zr1 Zr2 109.55(8) . 11_566
O0AA Zr1 Zr2 74.41(9) . .
O0AA Zr1 Zr2 74.41(9) 3_655 3_655
O0AA Zr1 Zr2 109.55(8) 4_565 9_666
O0AA Zr1 O0AA 120.97(17) 3_655 4_565
O0AA Zr1 O0AA 120.97(17) . 2_665
O0AA Zr1 O0AA 75.95(8) . 3_655
O0AA Zr1 O0AA 75.95(7) 2_665 4_565
O0AA Zr1 O0AA 75.95(8) 3_655 2_665
O0AA Zr1 O0AA 75.95(8) . 4_565
O2 Zr1 Zr2 34.54(7) . 3_655
O2 Zr1 Zr2 89.07(8) 2_665 3_655
O2 Zr1 Zr2 88.94(8) 2_665 .
O2 Zr1 Zr2 89.07(8) 4_565 9_666
O2 Zr1 Zr2 88.94(8) . 9_666
O2 Zr1 Zr2 34.77(7) 3_655 3_655
O2 Zr1 Zr2 34.54(7) 4_565 .
O2 Zr1 Zr2 88.94(8) 3_655 11_566
O2 Zr1 Zr2 89.07(8) 3_655 .
O2 Zr1 Zr2 34.54(7) 3_655 9_666
O2 Zr1 Zr2 34.77(7) . .
O2 Zr1 Zr2 88.94(8) 4_565 3_655
O2 Zr1 Zr2 34.77(7) 2_665 9_666
O2 Zr1 Zr2 34.77(7) 4_565 11_566
O2 Zr1 Zr2 34.54(7) 2_665 11_566
O2 Zr1 Zr2 89.07(8) . 11_566
O2 Zr1 O0AA 140.86(11) 3_655 4_565
O2 Zr1 O0AA 77.70(11) . 3_655
O2 Zr1 O0AA 79.09(11) . .
O2 Zr1 O0AA 140.86(11) 4_565 3_655
O2 Zr1 O0AA 77.70(11) 4_565 .
O2 Zr1 O0AA 143.08(10) 4_565 2_665
O2 Zr1 O0AA 79.09(11) 3_655 3_655
O2 Zr1 O0AA 79.09(11) 4_565 4_565
O2 Zr1 O0AA 143.08(10) 3_655 .
O2 Zr1 O0AA 79.09(11) 2_665 2_665
O2 Zr1 O0AA 140.87(10) . 2_665
O2 Zr1 O0AA 143.08(10) . 4_565
O2 Zr1 O0AA 143.08(10) 2_665 3_655
O2 Zr1 O0AA 77.70(11) 2_665 4_565
O2 Zr1 O0AA 140.87(10) 2_665 .
O2 Zr1 O0AA 77.70(11) 3_655 2_665
O2 Zr1 O2 69.26(8) 4_565 .
O2 Zr1 O2 69.26(8) 2_665 4_565
O2 Zr1 O2 106.96(16) 2_665 .
O2 Zr1 O2 69.26(8) 3_655 .
O2 Zr1 O2 69.26(8) 2_665 3_655
O2 Zr1 O2 106.96(16) 3_655 4_565
Zr1 Zr2 Zr1 89.774(15) 9_666 .
Zr1 Zr2 Zr2 59.935(4) 9_666 11_566
Zr1 Zr2 Zr2 59.935(4) . 11_566
Zr1 Zr2 Zr2 59.935(4) . 3_655
Zr1 Zr2 Zr2 59.935(4) 9_666 3_655
Zr2 Zr2 Zr2 90.0 11_566 3_655
O2 Zr2 Zr1 34.84(7) 10_556 9_666
O2 Zr2 Zr1 34.76(7) 11_566 9_666
O2 Zr2 Zr1 88.57(8) . 9_666
O2 Zr2 Zr1 34.84(7) . .
O2 Zr2 Zr1 88.69(8) 4_565 9_666
O2 Zr2 Zr1 88.69(8) 11_566 .
O2 Zr2 Zr1 88.57(8) 10_556 .
O2 Zr2 Zr1 34.76(7) 4_565 .
O2 Zr2 Zr2 34.49(6) 11_566 11_566
O2 Zr2 Zr2 88.95(9) . 11_566
O2 Zr2 Zr2 88.94(9) 11_566 3_655
O2 Zr2 Zr2 34.34(6) 10_556 3_655
O2 Zr2 Zr2 88.95(9) 10_556 11_566
O2 Zr2 Zr2 34.34(6) . 3_655
O2 Zr2 Zr2 34.49(6) 4_565 11_566
O2 Zr2 Zr2 88.94(9) 4_565 3_655
O2 Zr2 O2 68.64(13) . 10_556
O2 Zr2 O2 106.78(17) 4_565 10_556
O2 Zr2 O2 69.54(14) 11_566 10_556
O2 Zr2 O2 68.94(13) 11_566 4_565
O2 Zr2 O2 106.78(17) 11_566 .
O2 Zr2 O2 69.55(14) 4_565 .
O2 Zr2 O3 142.77(8) 11_566 .
O2 Zr2 O3 79.72(16) 10_556 .
O2 Zr2 O3 79.72(16) . .
O2 Zr2 O3 142.77(8) 4_565 .
O2 Zr2 O5 142.98(8) 10_556 .
O2 Zr2 O5 79.92(15) 4_565 .
O2 Zr2 O5 142.99(8) . .
O2 Zr2 O5 79.92(15) 11_566 .
O2 Zr2 O1 141.14(11) . 10_556
O2 Zr2 O1 141.19(11) 11_566 .
O2 Zr2 O1 77.31(11) 11_566 10_556
O2 Zr2 O1 77.51(11) 10_556 10_556
O2 Zr2 O1 141.19(11) 4_565 10_556
O2 Zr2 O1 77.31(11) 4_565 .
O2 Zr2 O1 77.51(11) . .
O2 Zr2 O1 141.15(11) 10_556 .
O3 Zr2 Zr1 111.56(10) . .
O3 Zr2 Zr1 111.56(10) . 9_666
O3 Zr2 Zr2 76.25(16) . 3_655
O3 Zr2 Zr2 166.25(16) . 11_566
O3 Zr2 O5 117.3(2) . .
O5 Zr2 Zr1 111.70(10) . .
O5 Zr2 Zr1 111.71(10) . 9_666
O5 Zr2 Zr2 166.47(16) . 3_655
O5 Zr2 Zr2 76.47(16) . 11_566
O1 Zr2 Zr1 162.95(9) 10_556 .
O1 Zr2 Zr1 73.17(9) 10_556 9_666
O1 Zr2 Zr1 162.94(9) . 9_666
O1 Zr2 Zr1 73.17(9) . .
O1 Zr2 Zr2 109.46(9) . 3_655
O1 Zr2 Zr2 109.46(9) 10_556 3_655
O1 Zr2 Zr2 109.39(9) . 11_566
O1 Zr2 Zr2 109.39(9) 10_556 11_566
O1 Zr2 O3 75.92(12) . .
O1 Zr2 O3 75.92(12) 10_556 .
O1 Zr2 O5 75.75(11) 10_556 .
O1 Zr2 O5 75.75(11) . .
O1 Zr2 O1 123.88(18) 10_556 .
C0AA O0AA Zr1 131.0(3) . .
Zr2 O2 Zr1 110.39(13) . .
Zr2 O2 Zr1 110.70(12) 3_655 .
Zr2 O2 Zr2 111.18(10) 3_655 .
C0AA O1 Zr2 135.2(4) . .
C3 C2 C7 116.1(6) . .
C3 C2 C0AA 120.9(8) . .
C7 C2 C0AA 122.8(8) . .
C2 C3 C4 130.3(8) . .
C5 C4 C3 116.2(8) . .
C4 C5 C6 113.5(7) . .
C4 C5 C11 103.8(9) . .
C6 C5 C11 142.6(7) . .
C7 C6 C5 131.4(8) . .
C8 C6 C5 102.2(7) . .
C8 C6 C7 125.6(10) . .
C2 C7 C6 111.9(8) . .
C6 C8 C9 120.4(10) . .
C10 C9 C8 136.0(9) . .
C9 C10 C12 123.7(8) . .
C11 C10 C9 113.8(7) . .
C11 C10 C12 122.4(8) . .
C10 C11 C5 104.6(8) . .
C13 C12 C10 119.7(4) . .
C13 C12 C16 121.6(4) . .
C16 C12 C10 118.7(5) . .
C12 C13 C14 120.0(4) . .
C12 C13 C15 120.0(4) . .
C15 C13 C14 120.0(4) . .
C13 C15 C13 119.2(5) . 8_666
C13 C15 C15 120.4(3) . 2_765
C13 C15 C15 120.4(3) 8_666 2_765
C12 C16 C12 117.5(6) 8_666 .
C12 C16 C17 121.2(3) . .
C12 C16 C17 121.3(3) 8_666 .
O0AA C0AA C2 114.0(6) . .
O1 C0AA O0AA 126.1(5) . .
O1 C0AA C2 119.7(6) . .

loop_
_geom_bond_atom_site_label_1
_geom_bond_atom_site_label_2
_geom_bond_distance
_geom_bond_site_symmetry_2
Zr1 Zr2 3.4992(5) 3_655
Zr1 Zr2 3.4992(5) 9_666
Zr1 Zr2 3.4992(5) 11_566
Zr1 Zr2 3.4992(5) .
Zr1 O0AA 2.207(3) 3_655
Zr1 O0AA 2.207(3) 2_665
Zr1 O0AA 2.207(3) 4_565
Zr1 O0AA 2.206(3) .
Zr1 O2 2.133(3) .
Zr1 O2 2.133(3) 3_655
Zr1 O2 2.133(3) 4_565
Zr1 O2 2.133(3) 2_665
Zr2 Zr2 3.5060(6) 11_566
Zr2 Zr2 3.5060(6) 3_655
Zr2 O2 2.121(2) 11_566
Zr2 O2 2.121(2) 4_565
Zr2 O2 2.129(2) .
Zr2 O2 2.129(2) 10_556
Zr2 O3 2.243(5) .
Zr2 O5 2.262(5) .
Zr2 O1 2.197(3) .
Zr2 O1 2.197(3) 10_556
O0AA C0AA 1.313(6) .
O1 C0AA 1.234(6) .
C2 C3 1.324(8) .
C2 C7 1.338(8) .
C2 C0AA 1.512(7) .
C3 C4 1.446(8) .
C4 C5 1.236(8) .
C5 C6 1.425(9) .
C5 C11 1.504(8) .
C6 C7 1.403(7) .
C6 C8 1.199(9) .
C8 C9 1.392(8) .
C9 C10 1.362(9) .
C10 C11 1.277(8) .
C10 C12 1.515(7) .
C12 C13 1.386(6) .
C12 C16 1.389(5) .
C13 C14 1.567(5) .
C13 C15 1.388(5) .
C15 C15 1.459(11) 2_765
C16 C17 1.615(9) .

loop_
_platon_squeeze_void_nr
_platon_squeeze_void_average_x
_platon_squeeze_void_average_y
_platon_squeeze_void_average_z
_platon_squeeze_void_volume
_platon_squeeze_void_count_electrons
_platon_squeeze_void_content
1 -0.010 0.342 -0.003 15564 2765 ' '
